data_1502816
loop_
_publ_author_name
'K\"onigs, P'
'Rinker, B.'
'Maus, L.'
'Nieger, M.'
'Rheinheimer, J.'
'Waldvogel, S. R.'

_publ_section_title
;
 Structural revision and synthesis of altechromone A.
;
_journal_issue 12
_journal_name_full 'Journal of natural products'
_journal_page_first 2064
_journal_page_last 2066
_journal_paper_doi 10.1021/np1005604
_journal_volume 73
_journal_year 2010
_chemical_formula_moiety 'C11 H10 O3'
_chemical_formula_sum 'C11 H10 O3'
_chemical_formula_weight 190.19
_chemical_name_common 'Altechromone A'
_chemical_name_systematic
; 
 5-Hydroxy-2,7-dimethy-chromen-4-one 
;
_space_group_IT_number 14
_symmetry_cell_setting monoclinic
_symmetry_space_group_name_Hall '-P 2ybc'
_symmetry_space_group_name_H-M 'P 1 21/c 1'
_atom_sites_solution_hydrogens geom
_atom_sites_solution_primary direct
_atom_sites_solution_secondary difmap
_audit_creation_method SHELXL-97
_cell_angle_alpha 90.00
_cell_angle_beta 102.266(1)
_cell_angle_gamma 90.00
_cell_formula_units_Z 4
_cell_length_a 6.9503(2)
_cell_length_b 16.4718(4)
_cell_length_c 8.2909(2)
_cell_measurement_reflns_used 4346
_cell_measurement_temperature 123(2)
_cell_measurement_theta_max 27.5
_cell_measurement_theta_min 1
_cell_volume 927.51(4)
_computing_cell_refinement DENZO-SMN
_computing_data_collection Collect
_computing_data_reduction DENZO-SMN
_computing_molecular_graphics XP
_computing_publication_material 'SHELXL-97 (Sheldrick, 1997)'
_computing_structure_refinement 'SHELXL-97 (Sheldrick, 1997)'
_computing_structure_solution 'SHELXS-97 (Sheldrick, 1990)'
_diffrn_ambient_temperature 123(2)
_diffrn_measured_fraction_theta_full 0.994
_diffrn_measured_fraction_theta_max 0.994
_diffrn_measurement_device_type 'Nonius KappaCCD'
_diffrn_measurement_method 'rotation in phi and omega, 1 deg.'
_diffrn_radiation_monochromator graphite
_diffrn_radiation_source 'fine-focus sealed tube'
_diffrn_radiation_type MoK\a
_diffrn_radiation_wavelength 0.71073
_diffrn_reflns_av_R_equivalents 0.0591
_diffrn_reflns_av_sigmaI/netI 0.0304
_diffrn_reflns_limit_h_max 9
_diffrn_reflns_limit_h_min -9
_diffrn_reflns_limit_k_max 21
_diffrn_reflns_limit_k_min -21
_diffrn_reflns_limit_l_max 10
_diffrn_reflns_limit_l_min -10
_diffrn_reflns_number 15639
_diffrn_reflns_theta_full 27.48
_diffrn_reflns_theta_max 27.48
_diffrn_reflns_theta_min 3.00
_exptl_absorpt_coefficient_mu 0.099
_exptl_absorpt_correction_type none
_exptl_crystal_colour 'pale yellow'
_exptl_crystal_density_diffrn 1.362
_exptl_crystal_density_meas ?
_exptl_crystal_density_method 'not measured'
_exptl_crystal_description plates
_exptl_crystal_F_000 400
_exptl_crystal_size_max 0.50
_exptl_crystal_size_mid 0.20
_exptl_crystal_size_min 0.10
_refine_diff_density_max 0.322
_refine_diff_density_min -0.252
_refine_diff_density_rms 0.050
_refine_ls_extinction_method none
_refine_ls_goodness_of_fit_ref 1.050
_refine_ls_hydrogen_treatment mixed
_refine_ls_matrix_type full
_refine_ls_number_parameters 132
_refine_ls_number_reflns 2112
_refine_ls_number_restraints 1
_refine_ls_restrained_S_all 1.050
_refine_ls_R_factor_all 0.0602
_refine_ls_R_factor_gt 0.0457
_refine_ls_shift/su_max 0.000
_refine_ls_shift/su_mean 0.000
_refine_ls_structure_factor_coef Fsqd
_refine_ls_weighting_details 'calc w=1/[\s^2^(Fo^2^)+(0.1027P)^2^+0.0148P] where P=(Fo^2^+2Fc^2^)/3'
_refine_ls_weighting_scheme calc
_refine_ls_wR_factor_gt 0.1383
_refine_ls_wR_factor_ref 0.1479
_reflns_number_gt 1601
_reflns_number_total 2112
_reflns_threshold_expression >2sigma(I)
_cod_data_source_file np1005604_si_002.cif
_cod_data_source_block sw004_c
_cod_depositor_comments
;
The following automatic conversions were performed:

'_exptl_crystal_density_meas' value 'none' was changed to '?' - the
value is perceived as not measured.

Automatic conversion script
Id: cif_fix_values 3008 2015-01-20 13:52:24Z robertas 
;
_cod_original_sg_symbol_H-M 'P 21/c'
_cod_database_code 1502816

loop_
_symmetry_equiv_pos_as_xyz
'x, y, z'
'-x, y+1/2, -z+1/2'
'-x, -y, -z'
'x, -y-1/2, z-1/2'

loop_
_atom_site_label
_atom_site_type_symbol
_atom_site_fract_x
_atom_site_fract_y
_atom_site_fract_z
_atom_site_U_iso_or_equiv
_atom_site_adp_type
_atom_site_occupancy
_atom_site_symmetry_multiplicity
_atom_site_calc_flag
_atom_site_refinement_flags
O1 O 0.35905(13) 0.51812(5) 0.73720(11) 0.0384(3) Uani 1 1 d .
C2 C 0.36477(19) 0.59852(7) 0.77631(16) 0.0362(3) Uani 1 1 d .
C21 C 0.4441(2) 0.61145(9) 0.95551(18) 0.0518(4) Uani 1 1 d .
H21A H 0.4294 0.6687 0.9827 0.078 Uiso 1 1 calc R
H21B H 0.5838 0.5967 0.9827 0.078 Uiso 1 1 calc R
H21C H 0.3714 0.5775 1.0193 0.078 Uiso 1 1 calc R
C3 C 0.3060(2) 0.65688(7) 0.66460(16) 0.0350(3) Uani 1 1 d .
H3 H 0.3137 0.7120 0.6989 0.042 Uiso 1 1 calc R
C4 C 0.2319(2) 0.63777(7) 0.49443(16) 0.0351(3) Uani 1 1 d .
O4 O 0.17998(18) 0.69141(5) 0.38620(12) 0.0513(3) Uani 1 1 d .
C4A C 0.21931(18) 0.55204(7) 0.45427(14) 0.0314(3) Uani 1 1 d .
C5 C 0.1410(2) 0.52328(8) 0.29321(16) 0.0403(4) Uani 1 1 d .
O5 O 0.0710(2) 0.57682(6) 0.17074(12) 0.0630(4) Uani 1 1 d D
H5 H 0.092(3) 0.6231(10) 0.216(3) 0.095 Uiso 1 1 d D
C6 C 0.1332(2) 0.44074(8) 0.26044(15) 0.0413(4) Uani 1 1 d .
H6 H 0.0808 0.4220 0.1516 0.050 Uiso 1 1 calc R
C7 C 0.2016(2) 0.38502(7) 0.38563(17) 0.0365(3) Uani 1 1 d .
C71 C 0.1919(2) 0.29521(7) 0.3489(2) 0.0465(4) Uani 1 1 d .
H71A H 0.3220 0.2759 0.3382 0.070 Uiso 1 1 calc R
H71B H 0.0964 0.2853 0.2456 0.070 Uiso 1 1 calc R
H71C H 0.1510 0.2661 0.4392 0.070 Uiso 1 1 calc R
C8 C 0.27730(19) 0.41170(7) 0.54529(16) 0.0358(3) Uani 1 1 d .
H8 H 0.3236 0.3739 0.6314 0.043 Uiso 1 1 calc R
C8A C 0.28424(17) 0.49468(7) 0.57707(15) 0.0309(3) Uani 1 1 d .

loop_
_atom_site_aniso_label
_atom_site_aniso_U_11
_atom_site_aniso_U_22
_atom_site_aniso_U_33
_atom_site_aniso_U_23
_atom_site_aniso_U_13
_atom_site_aniso_U_12
O1 0.0426(6) 0.0272(5) 0.0376(5) -0.0042(3) -0.0091(4) 0.0048(4)
C2 0.0336(7) 0.0277(6) 0.0430(7) -0.0082(5) -0.0014(5) 0.0023(5)
C21 0.0571(10) 0.0411(7) 0.0461(8) -0.0117(6) -0.0142(7) 0.0053(7)
C3 0.0364(7) 0.0241(6) 0.0444(7) -0.0055(5) 0.0084(5) 0.0003(5)
C4 0.0414(8) 0.0259(6) 0.0405(7) 0.0024(5) 0.0140(6) 0.0000(5)
O4 0.0815(8) 0.0293(5) 0.0442(6) 0.0092(4) 0.0161(5) 0.0004(5)
C4A 0.0374(7) 0.0257(6) 0.0329(7) -0.0011(5) 0.0120(5) -0.0006(5)
C5 0.0575(9) 0.0359(7) 0.0303(7) 0.0007(5) 0.0159(6) -0.0014(6)
O5 0.1196(11) 0.0419(6) 0.0270(5) 0.0061(4) 0.0142(6) 0.0000(6)
C6 0.0558(9) 0.0380(7) 0.0331(7) -0.0083(5) 0.0165(6) -0.0034(6)
C7 0.0363(7) 0.0305(6) 0.0447(7) -0.0079(5) 0.0131(6) -0.0013(5)
C71 0.0496(9) 0.0326(7) 0.0576(9) -0.0143(6) 0.0119(7) -0.0025(6)
C8 0.0357(7) 0.0250(6) 0.0444(7) -0.0014(5) 0.0031(6) 0.0043(5)
C8A 0.0289(6) 0.0279(6) 0.0339(7) -0.0040(5) 0.0023(5) 0.0017(5)

loop_
_atom_type_symbol
_atom_type_description
_atom_type_scat_dispersion_real
_atom_type_scat_dispersion_imag
_atom_type_scat_source
C C 0.0033 0.0016 'International Tables Vol C Tables 4.2.6.8 and 6.1.1.4'
H H 0.0000 0.0000 'International Tables Vol C Tables 4.2.6.8 and 6.1.1.4'
O O 0.0106 0.0060 'International Tables Vol C Tables 4.2.6.8 and 6.1.1.4'

loop_
_geom_angle_atom_site_label_1
_geom_angle_atom_site_label_2
_geom_angle_atom_site_label_3
_geom_angle
C2 O1 C8A 119.27(10)
C3 C2 O1 123.02(12)
C3 C2 C21 125.69(12)
O1 C2 C21 111.29(11)
C2 C21 H21A 109.5
C2 C21 H21B 109.5
H21A C21 H21B 109.5
C2 C21 H21C 109.5
H21A C21 H21C 109.5
H21B C21 H21C 109.5
C2 C3 C4 121.19(11)
C2 C3 H3 119.4
C4 C3 H3 119.4
O4 C4 C3 122.56(11)
O4 C4 C4A 121.80(12)
C3 C4 C4A 115.64(11)
C8A C4A C5 117.64(11)
C8A C4A C4 119.93(11)
C5 C4A C4 122.44(11)
O5 C5 C6 119.93(12)
O5 C5 C4A 119.68(11)
C6 C5 C4A 120.38(12)
C5 O5 H5 104.6(16)
C5 C6 C7 120.54(12)
C5 C6 H6 119.7
C7 C6 H6 119.7
C8 C7 C6 120.19(11)
C8 C7 C71 119.63(12)
C6 C7 C71 120.18(12)
C7 C71 H71A 109.5
C7 C71 H71B 109.5
H71A C71 H71B 109.5
C7 C71 H71C 109.5
H71A C71 H71C 109.5
H71B C71 H71C 109.5
C7 C8 C8A 118.86(12)
C7 C8 H8 120.6
C8A C8 H8 120.6
O1 C8A C8 116.73(11)
O1 C8A C4A 120.88(11)
C8 C8A C4A 122.38(11)

loop_
_geom_bond_atom_site_label_1
_geom_bond_atom_site_label_2
_geom_bond_distance
O1 C2 1.3621(14)
O1 C8A 1.3743(15)
C2 C3 1.3371(18)
C2 C21 1.4861(18)
C21 H21A 0.9800
C21 H21B 0.9800
C21 H21C 0.9800
C3 C4 1.4305(19)
C3 H3 0.9500
C4 O4 1.2565(15)
C4 C4A 1.4492(17)
C4A C8A 1.3920(17)
C4A C5 1.4124(17)
C5 O5 1.3549(16)
C5 C6 1.3853(18)
O5 H5 0.848(15)
C6 C7 1.3914(19)
C6 H6 0.9500
C7 C8 1.3879(19)
C7 C71 1.5090(16)
C71 H71A 0.9800
C71 H71B 0.9800
C71 H71C 0.9800
C8 C8A 1.3909(16)
C8 H8 0.9500

loop_
_geom_hbond_atom_site_label_D
_geom_hbond_atom_site_label_H
_geom_hbond_atom_site_label_A
_geom_hbond_distance_DH
_geom_hbond_distance_HA
_geom_hbond_distance_DA
_geom_hbond_angle_DHA
_geom_hbond_site_symmetry_A
O5 H5 O4 0.848(15) 1.807(17) 2.5986(14) 155(2) .
C3 H3 O4 0.95 2.53 3.3273(15) 141.2 4_576
C71 H71B O4 0.98 2.53 3.3560(18) 142.4 2_545

loop_
_geom_torsion_atom_site_label_1
_geom_torsion_atom_site_label_2
_geom_torsion_atom_site_label_3
_geom_torsion_atom_site_label_4
_geom_torsion
C8A O1 C2 C3 -2.1(2)
C8A O1 C2 C21 178.14(11)
O1 C2 C3 C4 0.2(2)
C21 C2 C3 C4 179.91(13)
C2 C3 C4 O4 -178.32(13)
C2 C3 C4 C4A 1.99(19)
O4 C4 C4A C8A 177.97(11)
C3 C4 C4A C8A -2.33(18)
O4 C4 C4A C5 -2.6(2)
C3 C4 C4A C5 177.10(12)
C8A C4A C5 O5 178.18(13)
C4 C4A C5 O5 -1.3(2)
C8A C4A C5 C6 -1.0(2)
C4 C4A C5 C6 179.55(12)
O5 C5 C6 C7 -178.93(13)
C4A C5 C6 C7 0.3(2)
C5 C6 C7 C8 0.4(2)
C5 C6 C7 C71 179.79(12)
C6 C7 C8 C8A -0.3(2)
C71 C7 C8 C8A -179.69(11)
C2 O1 C8A C8 -178.35(11)
C2 O1 C8A C4A 1.66(18)
C7 C8 C8A O1 179.54(11)
C7 C8 C8A C4A -0.5(2)
C5 C4A C8A O1 -178.89(11)
C4 C4A C8A O1 0.58(18)
C5 C4A C8A C8 1.13(19)
C4 C4A C8A C8 -179.41(11)
